data_4000083
loop_
_publ_author_name
'Huang, Xiaoying'
'Heulings, IV, Harry R.'
'Le, Vina'
'Li, Jing'

_publ_section_title
;
 Inorganic-Organic Hybrid Composites Containing MQ (II-VI) Slabs:
 A New Class of Nanostructures with Strong Quantum Confinement and
 Periodic Arrangement
;
_journal_coden_ASTM CMATEX
_journal_issue 10
_journal_name_full 'Chemistry of Materials'
_journal_page_first 3754
_journal_page_last 3759
_journal_paper_doi 10.1021/cm010403d
_journal_volume 13
_journal_year 2001
_chemical_formula_moiety MnSe(en)1/2
_chemical_formula_sum 'C H4 Mn N Se'
_chemical_formula_weight 163.95
_space_group_IT_number 61
_symmetry_cell_setting orthorhombic
_symmetry_space_group_name_Hall '-P 2ac 2ab'
_symmetry_space_group_name_H-M 'P b c a'
_atom_sites_solution_hydrogens difmap
_atom_sites_solution_primary direct
_atom_sites_solution_secondary difmap
_cell_angle_alpha 90.00
_cell_angle_beta 90.00
_cell_angle_gamma 90.00
_cell_formula_units_Z 8
_cell_length_a 6.7110(10)
_cell_length_b 6.6140(10)
_cell_length_c 17.720(4)
_cell_measurement_reflns_used 20
_cell_measurement_temperature 293(2)
_cell_measurement_theta_max 11.35
_cell_measurement_theta_min 6.81
_cell_volume 786.5(2)
_diffrn_ambient_temperature 293(2)
_diffrn_detector_area_resol_mean ?
_diffrn_measurement_device_type 'Enraf-Nonius CAD4'
_diffrn_measurement_method \w
_diffrn_radiation_monochromator graphite
_diffrn_radiation_source 'fine-focus sealed tube'
_diffrn_radiation_type MoK\a
_diffrn_radiation_wavelength 0.71073
_diffrn_reflns_av_R_equivalents 0.0343
_diffrn_reflns_av_sigmaI/netI 0.0406
_diffrn_reflns_limit_h_max 8
_diffrn_reflns_limit_h_min 0
_diffrn_reflns_limit_k_max 8
_diffrn_reflns_limit_k_min -8
_diffrn_reflns_limit_l_max 0
_diffrn_reflns_limit_l_min -21
_diffrn_reflns_number 1544
_diffrn_reflns_theta_max 25.97
_diffrn_reflns_theta_min 2.30
_diffrn_standards_decay_% +-1.5
_diffrn_standards_interval_count 100
_diffrn_standards_interval_time 7200S
_diffrn_standards_number 3
_exptl_absorpt_coefficient_mu 12.372
_exptl_absorpt_correction_T_max 0.9996
_exptl_absorpt_correction_T_min 0.2328
_exptl_absorpt_correction_type 'Empirical psi scans'
_exptl_crystal_colour red
_exptl_crystal_density_diffrn 2.769
_exptl_crystal_density_meas ?
_exptl_crystal_density_method 'not measured'
_exptl_crystal_description plate-like
_exptl_crystal_F_000 608
_exptl_crystal_size_max 0.18
_exptl_crystal_size_mid 0.15
_exptl_crystal_size_min 0.02
_refine_ls_extinction_coef 0.0071(5)
_refine_ls_extinction_expression Fc^*^=kFc[1+0.001xFc^2^\l^3^/sin(2\q)]^-1/4^
_refine_ls_extinction_method SHELXL
_refine_ls_goodness_of_fit_ref 1.132
_refine_ls_hydrogen_treatment mixed
_refine_ls_matrix_type full
_refine_ls_number_parameters 38
_refine_ls_number_reflns 634
_refine_ls_number_restraints 0
_refine_ls_restrained_S_all 1.132
_refine_ls_R_factor_all 0.0407
_refine_ls_R_factor_gt 0.0278
_refine_ls_shift/su_max 0.000
_refine_ls_shift/su_mean 0.000
_refine_ls_structure_factor_coef Fsqd
_refine_ls_weighting_details 'w=1/[\s^2^(Fo^2^)+(0.0320P)^2^+0.0000P] where P=(Fo^2^+2Fc^2^)/3'
_refine_ls_weighting_scheme calc
_refine_ls_wR_factor_gt 0.0655
_refine_ls_wR_factor_ref 0.0694
_reflns_number_gt 634
_reflns_number_total 772
_reflns_threshold_expression >2sigma(I)
_cod_depositor_comments
;
The following automatic conversions were performed:
'_symmetry_cell_setting' value 'Orthorhombic' changed to 'orthorhombic'
according to '/home/saulius/struct/CIF-dictionaries/cif_core.dic'
dictionary named 'cif_core.dic' version 2.4.1 from 2010-06-29.

Automatic conversion script
Id: cif_fix_enum 1527 2010-12-29 10:47:43Z saulius 

The following automatic conversions were performed:

'_refine_ls_weighting_scheme' value 'calc
w=1/[\s^2^(Fo^2^)+(0.0320P)^2^+0.0000P] where P=(Fo^2^+2Fc^2^)/3' was
changed to 'calc'. New tag '_refine_ls_weighting_details' was
created. The value of the new tag was set to
'w=1/[\s^2^(Fo^2^)+(0.0320P)^2^+0.0000P] where P=(Fo^2^+2Fc^2^)/3'.

Automatic conversion script
Id: cif_fix_values 3143 2015-03-26 13:38:13Z robertas 

 Updated bibliographic information.

 Antanas Vaitkus,
 2019-10-01
;
_cod_original_sg_symbol_H-M Pbca
_cod_database_code 4000083

loop_
_symmetry_equiv_pos_as_xyz
'x, y, z'
'-x+1/2, -y, z+1/2'
'-x, y+1/2, -z+1/2'
'x+1/2, -y+1/2, -z'
'-x, -y, -z'
'x-1/2, y, -z-1/2'
'x, -y-1/2, z-1/2'
'-x-1/2, y-1/2, z'

loop_
_atom_site_label
_atom_site_type_symbol
_atom_site_fract_x
_atom_site_fract_y
_atom_site_fract_z
_atom_site_U_iso_or_equiv
_atom_site_adp_type
_atom_site_occupancy
_atom_site_calc_flag
_atom_site_refinement_flags
_atom_site_disorder_assembly
_atom_site_disorder_group
Mn Mn 0.60503(9) 0.15463(10) 0.29810(4) 0.0215(2) Uani 1 d . . .
Se Se 0.95657(6) 0.02795(6) 0.32424(3) 0.02096(19) Uani 1 d . . .
N N 0.4571(6) 0.0120(6) 0.3938(3) 0.0242(9) Uani 1 d . . .
H1 H 0.3279 0.0408 0.3980 0.029 Uiso 1 d R . .
H2 H 0.4803 -0.1184 0.3827 0.029 Uiso 1 d R . .
C C 0.5404(7) 0.0623(8) 0.4678(3) 0.0271(11) Uani 1 d . . .
H3 H 0.5152 0.1986 0.4703 0.033 Uiso 1 d R . .
H4 H 0.6836 0.0603 0.4640 0.033 Uiso 1 d R . .

loop_
_atom_site_aniso_label
_atom_site_aniso_U_11
_atom_site_aniso_U_22
_atom_site_aniso_U_33
_atom_site_aniso_U_23
_atom_site_aniso_U_13
_atom_site_aniso_U_12
Mn 0.0216(3) 0.0228(4) 0.0202(4) 0.0006(3) -0.0007(3) 0.0012(3)
Se 0.0192(3) 0.0214(3) 0.0222(3) 0.00044(19) 0.00042(19) -0.00055(18)
N 0.0236(19) 0.0272(19) 0.022(3) -0.0001(17) -0.0001(18) 0.0036(16)
C 0.030(2) 0.033(3) 0.019(3) 0.002(2) 0.001(2) -0.005(2)
